data_7216694
loop_
_publ_author_name
'Pan, Zhong-Hua'
'Zhou, Jing-Wei'
'Luo, Geng-Geng'

_publ_section_title
;
 Experimental and theoretical study of enol-keto prototropic tautomerism
 and photophysics of azomethine-BODIPY dyads.
;
_journal_issue 30
_journal_name_full 'Physical chemistry chemical physics : PCCP'
_journal_page_first 16290
_journal_page_last 16301
_journal_paper_doi 10.1039/c4cp02151g
_journal_volume 16
_journal_year 2014
_chemical_formula_sum 'C26 H24 B F2 N3 O'
_chemical_formula_weight 443.29
_chemical_name_systematic
; 
 ? 
;
_space_group_IT_number 2
_symmetry_cell_setting triclinic
_symmetry_space_group_name_Hall '-P 1'
_symmetry_space_group_name_H-M 'P -1'
_atom_sites_solution_hydrogens geom
_atom_sites_solution_primary direct
_atom_sites_solution_secondary difmap
_audit_creation_method SHELXL-97
_cell_angle_alpha 73.4540(10)
_cell_angle_beta 84.803(2)
_cell_angle_gamma 62.6970(10)
_cell_formula_units_Z 2
_cell_length_a 10.2704(4)
_cell_length_b 10.7807(5)
_cell_length_c 11.5645(6)
_cell_measurement_reflns_used 9483
_cell_measurement_temperature 173(2)
_cell_volume 1089.47(9)
_computing_cell_refinement RAPID-AUTO
_computing_data_collection 'RAPID-AUTO (Rigaku Corporation, 1998)'
_computing_structure_refinement 'SHELXL-97 (Sheldrick, 1997)'
_computing_structure_solution 'SHELXS-97 (Sheldrick, 1990)'
_diffrn_ambient_temperature 173(2)
_diffrn_measured_fraction_theta_full 0.995
_diffrn_measured_fraction_theta_max 0.995
_diffrn_measurement_device_type 'Rigaku RAXIS-RAPID'
_diffrn_measurement_method '\w scan'
_diffrn_radiation_monochromator graphite
_diffrn_radiation_source 'fine-focus sealed tube'
_diffrn_radiation_type MoK\a
_diffrn_radiation_wavelength 0.71073
_diffrn_reflns_av_R_equivalents 0.0263
_diffrn_reflns_av_sigmaI/netI 0.0385
_diffrn_reflns_limit_h_max 12
_diffrn_reflns_limit_h_min -12
_diffrn_reflns_limit_k_max 13
_diffrn_reflns_limit_k_min -13
_diffrn_reflns_limit_l_max 14
_diffrn_reflns_limit_l_min -14
_diffrn_reflns_number 9483
_diffrn_reflns_theta_full 25.99
_diffrn_reflns_theta_max 25.99
_diffrn_reflns_theta_min 3.24
_exptl_absorpt_coefficient_mu 0.095
_exptl_absorpt_correction_T_max 0.9832
_exptl_absorpt_correction_T_min 0.9768
_exptl_absorpt_process_details 'ABSCOR (Higashi, 1995)'
_exptl_crystal_colour orange
_exptl_crystal_density_diffrn 1.351
_exptl_crystal_density_method 'not measured'
_exptl_crystal_F_000 464
_exptl_crystal_size_max 0.25
_exptl_crystal_size_mid 0.22
_exptl_crystal_size_min 0.18
_refine_diff_density_max 0.270
_refine_diff_density_min -0.319
_refine_diff_density_rms 0.066
_refine_ls_extinction_coef 0.026(4)
_refine_ls_extinction_expression Fc^*^=kFc[1+0.001xFc^2^\l^3^/sin(2\q)]^-1/4^
_refine_ls_extinction_method SHELXL
_refine_ls_goodness_of_fit_ref 1.188
_refine_ls_hydrogen_treatment mixed
_refine_ls_matrix_type full
_refine_ls_number_parameters 307
_refine_ls_number_reflns 4264
_refine_ls_number_restraints 0
_refine_ls_restrained_S_all 1.188
_refine_ls_R_factor_all 0.0749
_refine_ls_R_factor_gt 0.0408
_refine_ls_shift/su_max 0.000
_refine_ls_shift/su_mean 0.000
_refine_ls_structure_factor_coef Fsqd
_refine_ls_weighting_details 'calc w=1/[\s^2^(Fo^2^)+(0.0765P)^2^+0.4049P] where P=(Fo^2^+2Fc^2^)/3'
_refine_ls_weighting_scheme calc
_refine_ls_wR_factor_gt 0.1139
_refine_ls_wR_factor_ref 0.1688
_reflns_number_gt 2834
_reflns_number_total 4264
_reflns_threshold_expression >2sigma(I)
_cod_data_source_file c4cp02151g2.cif
_cod_data_source_block 1
_cod_depositor_comments 'Adding full bibliography for 7216694--7216695.cif.'
_cod_original_cell_volume 1089.48(9)
_cod_original_sg_symbol_H-M P-1
_cod_database_code 7216694

loop_
_symmetry_equiv_pos_as_xyz
'x, y, z'
'-x, -y, -z'

loop_
_atom_site_label
_atom_site_type_symbol
_atom_site_fract_x
_atom_site_fract_y
_atom_site_fract_z
_atom_site_U_iso_or_equiv
_atom_site_adp_type
_atom_site_occupancy
_atom_site_symmetry_multiplicity
_atom_site_calc_flag
_atom_site_refinement_flags
C1 C 1.0815(3) -0.8501(3) -0.5301(2) 0.0449(7) Uani 1 1 d .
H1A H 1.1372 -0.9226 -0.5703 0.054 Uiso 1 1 calc R
C2 C 1.1514(3) -0.7968(3) -0.4755(2) 0.0412(6) Uani 1 1 d .
H2A H 1.2547 -0.8321 -0.4781 0.049 Uiso 1 1 calc R
C3 C 1.0696(3) -0.6918(3) -0.4172(2) 0.0367(6) Uani 1 1 d .
H3A H 1.1179 -0.6564 -0.3786 0.044 Uiso 1 1 calc R
C4 C 0.9169(2) -0.6362(2) -0.41378(19) 0.0302(5) Uani 1 1 d .
C5 C 0.8477(3) -0.6920(3) -0.4697(2) 0.0331(5) Uani 1 1 d .
C6 C 0.9304(3) -0.7984(3) -0.5266(2) 0.0427(6) Uani 1 1 d .
H6A H 0.8835 -0.8364 -0.5637 0.051 Uiso 1 1 calc R
C7 C 0.8344(2) -0.5217(2) -0.35604(19) 0.0292(5) Uani 1 1 d .
H7A H 0.8849 -0.4838 -0.3228 0.035 Uiso 1 1 calc R
C8 C 0.6160(2) -0.3576(2) -0.2917(2) 0.0297(5) Uani 1 1 d .
C9 C 0.6762(3) -0.3373(3) -0.1998(2) 0.0355(6) Uani 1 1 d .
H9A H 0.7754 -0.4003 -0.1720 0.043 Uiso 1 1 calc R
C10 C 0.5908(3) -0.2245(3) -0.1488(2) 0.0354(6) Uani 1 1 d .
H10A H 0.6322 -0.2117 -0.0856 0.042 Uiso 1 1 calc R
C11 C 0.4464(2) -0.1304(2) -0.1888(2) 0.0290(5) Uani 1 1 d .
C12 C 0.3873(2) -0.1534(3) -0.2793(2) 0.0312(5) Uani 1 1 d .
H12A H 0.2881 -0.0904 -0.3071 0.037 Uiso 1 1 calc R
C13 C 0.4697(3) -0.2659(3) -0.3296(2) 0.0333(6) Uani 1 1 d .
H13A H 0.4265 -0.2810 -0.3903 0.040 Uiso 1 1 calc R
C14 C 0.3549(2) -0.0103(2) -0.13424(19) 0.0273(5) Uani 1 1 d .
C15 C 0.3526(2) 0.1257(2) -0.1810(2) 0.0283(5) Uani 1 1 d .
C16 C 0.4410(3) 0.1720(3) -0.2666(2) 0.0326(5) Uani 1 1 d .
C17 C 0.5649(3) 0.0868(3) -0.3336(3) 0.0453(7) Uani 1 1 d .
H17A H 0.6016 0.1509 -0.3877 0.068 Uiso 1 1 calc R
H17B H 0.5307 0.0444 -0.3812 0.068 Uiso 1 1 calc R
H17C H 0.6439 0.0091 -0.2760 0.068 Uiso 1 1 calc R
C18 C 0.3934(3) 0.3169(3) -0.2737(2) 0.0391(6) Uani 1 1 d .
H18A H 0.4322 0.3777 -0.3236 0.047 Uiso 1 1 calc R
C19 C 0.2787(3) 0.3595(3) -0.1954(2) 0.0338(5) Uani 1 1 d .
C20 C 0.1929(3) 0.5048(3) -0.1743(3) 0.0466(7) Uani 1 1 d .
H20A H 0.0882 0.5377 -0.1890 0.070 Uiso 1 1 calc R
H20B H 0.2230 0.5739 -0.2294 0.070 Uiso 1 1 calc R
H20C H 0.2109 0.4988 -0.0907 0.070 Uiso 1 1 calc R
C21 C 0.1093(3) 0.0267(3) 0.1046(2) 0.0317(5) Uani 1 1 d .
C22 C -0.0027(3) 0.1169(3) 0.1752(2) 0.0429(6) Uani 1 1 d .
H22A H -0.0882 0.1907 0.1219 0.064 Uiso 1 1 calc R
H22B H 0.0386 0.1645 0.2105 0.064 Uiso 1 1 calc R
H22C H -0.0328 0.0551 0.2398 0.064 Uiso 1 1 calc R
C23 C 0.1686(3) -0.1236(3) 0.1241(2) 0.0363(6) Uani 1 1 d .
H23A H 0.1445 -0.1873 0.1872 0.044 Uiso 1 1 calc R
C24 C 0.2675(3) -0.1645(3) 0.0367(2) 0.0333(5) Uani 1 1 d .
C25 C 0.3564(3) -0.3179(3) 0.0304(2) 0.0431(6) Uani 1 1 d .
H25A H 0.3146 -0.3789 0.0817 0.065 Uiso 1 1 calc R
H25B H 0.4578 -0.3538 0.0587 0.065 Uiso 1 1 calc R
H25C H 0.3551 -0.3212 -0.0532 0.065 Uiso 1 1 calc R
C26 C 0.2697(2) -0.0340(2) -0.03768(19) 0.0277(5) Uani 1 1 d .
N1 N 0.6948(2) -0.4701(2) -0.34871(17) 0.0322(5) Uani 1 1 d .
N2 N 0.25495(19) 0.2439(2) -0.13833(17) 0.0286(4) Uani 1 1 d .
N3 N 0.17071(19) 0.0811(2) 0.00793(16) 0.0277(4) Uani 1 1 d .
O1 O 0.70005(19) -0.6426(2) -0.46916(17) 0.0431(5) Uani 1 1 d .
B1 B 0.1291(3) 0.2428(3) -0.0535(2) 0.0291(6) Uani 1 1 d .
F1 F -0.00303(14) 0.31105(15) -0.12062(13) 0.0396(4) Uani 1 1 d .
F2 F 0.11579(14) 0.31427(15) 0.03220(12) 0.0381(4) Uani 1 1 d .
H1D H 0.667(4) -0.566(4) -0.423(3) 0.082(11) Uiso 1 1 d .

loop_
_atom_site_aniso_label
_atom_site_aniso_U_11
_atom_site_aniso_U_22
_atom_site_aniso_U_33
_atom_site_aniso_U_23
_atom_site_aniso_U_13
_atom_site_aniso_U_12
C1 0.0514(16) 0.0366(15) 0.0355(14) -0.0148(12) 0.0028(12) -0.0081(12)
C2 0.0358(14) 0.0358(14) 0.0369(14) -0.0098(11) 0.0042(11) -0.0043(11)
C3 0.0367(13) 0.0322(13) 0.0344(13) -0.0090(11) -0.0032(10) -0.0092(11)
C4 0.0353(13) 0.0272(12) 0.0225(11) -0.0043(9) 0.0021(9) -0.0111(10)
C5 0.0358(13) 0.0319(13) 0.0284(12) -0.0076(10) 0.0014(10) -0.0131(10)
C6 0.0532(16) 0.0363(15) 0.0379(14) -0.0174(12) 0.0011(12) -0.0154(12)
C7 0.0350(13) 0.0251(12) 0.0256(11) -0.0070(9) 0.0014(9) -0.0120(10)
C8 0.0353(12) 0.0257(12) 0.0248(11) -0.0092(9) 0.0010(9) -0.0097(10)
C9 0.0309(12) 0.0335(13) 0.0332(13) -0.0127(11) -0.0057(10) -0.0041(10)
C10 0.0347(13) 0.0355(14) 0.0317(12) -0.0168(11) -0.0038(10) -0.0071(10)
C11 0.0311(12) 0.0282(12) 0.0247(11) -0.0082(9) 0.0007(9) -0.0103(10)
C12 0.0276(12) 0.0304(13) 0.0300(12) -0.0098(10) -0.0007(9) -0.0073(10)
C13 0.0376(13) 0.0325(13) 0.0280(12) -0.0125(10) -0.0030(10) -0.0113(10)
C14 0.0269(11) 0.0256(12) 0.0263(11) -0.0091(9) -0.0029(9) -0.0076(9)
C15 0.0280(11) 0.0257(12) 0.0287(12) -0.0101(9) -0.0004(9) -0.0083(9)
C16 0.0329(12) 0.0315(13) 0.0319(12) -0.0088(10) 0.0033(10) -0.0137(10)
C17 0.0433(15) 0.0438(16) 0.0454(15) -0.0143(13) 0.0166(12) -0.0182(12)
C18 0.0410(14) 0.0378(15) 0.0403(14) -0.0089(12) 0.0076(11) -0.0214(12)
C19 0.0393(13) 0.0260(12) 0.0368(13) -0.0063(10) -0.0015(10) -0.0163(10)
C20 0.0554(17) 0.0268(14) 0.0572(17) -0.0131(12) 0.0061(14) -0.0181(12)
C21 0.0347(13) 0.0365(14) 0.0245(11) -0.0095(10) 0.0008(10) -0.0159(10)
C22 0.0403(14) 0.0516(17) 0.0352(14) -0.0173(12) 0.0118(11) -0.0180(12)
C23 0.0437(14) 0.0386(14) 0.0275(12) -0.0037(11) 0.0011(10) -0.0224(12)
C24 0.0384(13) 0.0305(13) 0.0294(12) -0.0046(10) -0.0043(10) -0.0154(10)
C25 0.0565(16) 0.0264(13) 0.0418(15) -0.0066(11) 0.0003(12) -0.0163(12)
C26 0.0300(12) 0.0269(12) 0.0250(11) -0.0075(9) -0.0025(9) -0.0111(9)
N1 0.0349(11) 0.0285(11) 0.0280(10) -0.0115(8) 0.0026(8) -0.0082(9)
N2 0.0289(10) 0.0253(10) 0.0313(10) -0.0111(8) 0.0020(8) -0.0103(8)
N3 0.0267(10) 0.0285(10) 0.0253(10) -0.0109(8) 0.0022(8) -0.0085(8)
O1 0.0418(10) 0.0471(11) 0.0491(11) -0.0258(9) 0.0050(8) -0.0207(9)
B1 0.0332(14) 0.0273(14) 0.0270(13) -0.0111(11) -0.0013(11) -0.0112(11)
F1 0.0341(8) 0.0341(8) 0.0427(8) -0.0049(6) -0.0096(6) -0.0102(6)
F2 0.0393(8) 0.0395(8) 0.0404(8) -0.0226(7) 0.0058(6) -0.0158(6)

loop_
_atom_type_symbol
_atom_type_description
_atom_type_scat_dispersion_real
_atom_type_scat_dispersion_imag
_atom_type_scat_source
C C 0.0033 0.0016 'International Tables Vol C Tables 4.2.6.8 and 6.1.1.4'
H H 0.0000 0.0000 'International Tables Vol C Tables 4.2.6.8 and 6.1.1.4'
B B 0.0013 0.0007 'International Tables Vol C Tables 4.2.6.8 and 6.1.1.4'
N N 0.0061 0.0033 'International Tables Vol C Tables 4.2.6.8 and 6.1.1.4'
O O 0.0106 0.0060 'International Tables Vol C Tables 4.2.6.8 and 6.1.1.4'
F F 0.0171 0.0103 'International Tables Vol C Tables 4.2.6.8 and 6.1.1.4'

loop_
_geom_angle_atom_site_label_1
_geom_angle_atom_site_label_2
_geom_angle_atom_site_label_3
_geom_angle
C2 C1 C6 120.4(2)
C2 C1 H1A 119.8
C6 C1 H1A 119.8
C3 C2 C1 119.4(2)
C3 C2 H2A 120.3
C1 C2 H2A 120.3
C2 C3 C4 121.4(2)
C2 C3 H3A 119.3
C4 C3 H3A 119.3
C3 C4 C5 118.4(2)
C3 C4 C7 119.7(2)
C5 C4 C7 121.9(2)
O1 C5 C6 119.0(2)
O1 C5 C4 121.1(2)
C6 C5 C4 119.9(2)
C5 C6 C1 120.5(3)
C5 C6 H6A 119.7
C1 C6 H6A 119.7
N1 C7 C4 121.5(2)
N1 C7 H7A 119.2
C4 C7 H7A 119.2
C9 C8 C13 119.2(2)
C9 C8 N1 123.7(2)
C13 C8 N1 117.0(2)
C10 C9 C8 119.8(2)
C10 C9 H9A 120.1
C8 C9 H9A 120.1
C11 C10 C9 121.1(2)
C11 C10 H10A 119.5
C9 C10 H10A 119.5
C10 C11 C12 118.4(2)
C10 C11 C14 121.2(2)
C12 C11 C14 120.4(2)
C13 C12 C11 121.3(2)
C13 C12 H12A 119.4
C11 C12 H12A 119.4
C12 C13 C8 120.2(2)
C12 C13 H13A 119.9
C8 C13 H13A 119.9
C26 C14 C15 120.7(2)
C26 C14 C11 119.1(2)
C15 C14 C11 120.1(2)
C14 C15 N2 120.42(19)
C14 C15 C16 131.4(2)
N2 C15 C16 108.1(2)
C18 C16 C15 105.9(2)
C18 C16 C17 124.7(2)
C15 C16 C17 129.3(2)
C16 C17 H17A 109.5
C16 C17 H17B 109.5
H17A C17 H17B 109.5
C16 C17 H17C 109.5
H17A C17 H17C 109.5
H17B C17 H17C 109.5
C16 C18 C19 109.0(2)
C16 C18 H18A 125.5
C19 C18 H18A 125.5
N2 C19 C18 108.7(2)
N2 C19 C20 123.2(2)
C18 C19 C20 128.1(2)
C19 C20 H20A 109.5
C19 C20 H20B 109.5
H20A C20 H20B 109.5
C19 C20 H20C 109.5
H20A C20 H20C 109.5
H20B C20 H20C 109.5
N3 C21 C23 109.1(2)
N3 C21 C22 123.6(2)
C23 C21 C22 127.4(2)
C21 C22 H22A 109.5
C21 C22 H22B 109.5
H22A C22 H22B 109.5
C21 C22 H22C 109.5
H22A C22 H22C 109.5
H22B C22 H22C 109.5
C24 C23 C21 109.0(2)
C24 C23 H23A 125.5
C21 C23 H23A 125.5
C23 C24 C26 106.0(2)
C23 C24 C25 124.4(2)
C26 C24 C25 129.5(2)
C24 C25 H25A 109.5
C24 C25 H25B 109.5
H25A C25 H25B 109.5
C24 C25 H25C 109.5
H25A C25 H25C 109.5
H25B C25 H25C 109.5
C14 C26 N3 120.5(2)
C14 C26 C24 131.6(2)
N3 C26 C24 107.75(19)
C7 N1 C8 120.6(2)
C19 N2 C15 108.23(19)
C19 N2 B1 127.17(19)
C15 N2 B1 124.11(19)
C21 N3 C26 108.15(19)
C21 N3 B1 127.19(18)
C26 N3 B1 124.30(18)
C5 O1 H1D 103(2)
F2 B1 F1 108.75(19)
F2 B1 N3 110.39(19)
F1 B1 N3 110.94(19)
F2 B1 N2 110.93(19)
F1 B1 N2 109.83(19)
N3 B1 N2 105.99(18)

loop_
_geom_bond_atom_site_label_1
_geom_bond_atom_site_label_2
_geom_bond_distance
C1 C2 1.384(4)
C1 C6 1.388(4)
C1 H1A 0.9500
C2 C3 1.378(3)
C2 H2A 0.9500
C3 C4 1.400(3)
C3 H3A 0.9500
C4 C5 1.408(3)
C4 C7 1.447(3)
C5 O1 1.357(3)
C5 C6 1.380(3)
C6 H6A 0.9500
C7 N1 1.283(3)
C7 H7A 0.9500
C8 C9 1.390(3)
C8 C13 1.392(3)
C8 N1 1.421(3)
C9 C10 1.390(3)
C9 H9A 0.9500
C10 C11 1.386(3)
C10 H10A 0.9500
C11 C12 1.389(3)
C11 C14 1.483(3)
C12 C13 1.377(3)
C12 H12A 0.9500
C13 H13A 0.9500
C14 C26 1.395(3)
C14 C15 1.400(3)
C15 N2 1.404(3)
C15 C16 1.424(3)
C16 C18 1.386(3)
C16 C17 1.489(3)
C17 H17A 0.9800
C17 H17B 0.9800
C17 H17C 0.9800
C18 C19 1.402(3)
C18 H18A 0.9500
C19 N2 1.353(3)
C19 C20 1.484(3)
C20 H20A 0.9800
C20 H20B 0.9800
C20 H20C 0.9800
C21 N3 1.352(3)
C21 C23 1.400(3)
C21 C22 1.480(3)
C22 H22A 0.9800
C22 H22B 0.9800
C22 H22C 0.9800
C23 C24 1.380(3)
C23 H23A 0.9500
C24 C26 1.434(3)
C24 C25 1.498(3)
C25 H25A 0.9800
C25 H25B 0.9800
C25 H25C 0.9800
C26 N3 1.404(3)
N2 B1 1.553(3)
N3 B1 1.546(3)
O1 H1D 1.02(4)
B1 F2 1.381(3)
B1 F1 1.391(3)
